data_4085766
loop_
_publ_author_name
'Li, Lihong'
'Clarkson, Guy J.'
'Lees, Martin R.'
'Howson, Suzanne E.'
'Tan, Sze-yin'
'Turner, Scott S.'
'Scott, Peter'

_publ_section_title
;
 Iron and Manganese Complexes of 2-Carbonyl Pyrrolyls: Scorpionate
 Sandwich Anions and Extended Structures
;
_journal_issue 11
_journal_name_full Organometallics
_journal_page_first 2543
_journal_paper_doi 10.1021/om501218a
_journal_volume 34
_journal_year 2015
_chemical_formula_sum 'C90 H96 Fe2 N6 Na2 O12'
_chemical_formula_weight 1611.41
_chemical_name_systematic
; 
 ? 
;
_space_group_IT_number 163
_symmetry_cell_setting hexagonal
_symmetry_space_group_name_Hall '-P 3 2c'
_symmetry_space_group_name_H-M 'P -3 1 c'
_atom_sites_solution_hydrogens geom
_atom_sites_solution_primary direct
_atom_sites_solution_secondary difmap
_audit_creation_method SHELXL-97
_cell_angle_alpha 90.00
_cell_angle_beta 90.00
_cell_angle_gamma 120.00
_cell_formula_units_Z 2
_cell_length_a 13.11870(10)
_cell_length_b 13.11870(10)
_cell_length_c 28.3181(5)
_cell_measurement_reflns_used 17748
_cell_measurement_temperature 100(2)
_cell_measurement_theta_max 70.73
_cell_measurement_theta_min 3.89
_cell_volume 4220.62(9)
_computing_cell_refinement 'CrysAlis RED, Oxford Diffraction Ltd'
_computing_data_collection 'CrysAlis CCD, Oxford Diffraction Ltd'
_computing_data_reduction 'CrysAlis RED, Oxford Diffraction Ltd'
_computing_molecular_graphics 'SHELXTL (Sheldrick, 1997)'
_computing_publication_material 'SHELXTL (Sheldrick, 1997)'
_computing_structure_refinement 'SHELXL-97 (Sheldrick, 1997)'
_computing_structure_solution 'SHELXS-97 (Sheldrick, 1990)'
_diffrn_ambient_temperature 100(2)
_diffrn_detector_area_resol_mean 10.2833
_diffrn_measured_fraction_theta_full 0.992
_diffrn_measured_fraction_theta_max 0.993
_diffrn_measurement_device_type 'Oxford Diffraction Gemini R'
_diffrn_measurement_method '\f & \w scans'
_diffrn_radiation_monochromator graphite
_diffrn_radiation_source 'Enhance (Mo) X-ray Source'
_diffrn_radiation_type CuK\a
_diffrn_radiation_wavelength 1.54178
_diffrn_reflns_av_R_equivalents 0.0513
_diffrn_reflns_av_sigmaI/netI 0.0152
_diffrn_reflns_limit_h_max 15
_diffrn_reflns_limit_h_min -16
_diffrn_reflns_limit_k_max 16
_diffrn_reflns_limit_k_min -13
_diffrn_reflns_limit_l_max 34
_diffrn_reflns_limit_l_min -34
_diffrn_reflns_number 48829
_diffrn_reflns_theta_full 70.87
_diffrn_reflns_theta_max 70.87
_diffrn_reflns_theta_min 7.37
_diffrn_standards_decay_% nil
_exptl_absorpt_coefficient_mu 3.370
_exptl_absorpt_correction_T_max 1.00
_exptl_absorpt_correction_T_min 0.58
_exptl_absorpt_correction_type multi-scan
_exptl_absorpt_process_details 'ABSPACK(CrysAlis, Oxford Diffraction)'
_exptl_crystal_colour black
_exptl_crystal_density_diffrn 1.268
_exptl_crystal_density_method 'not measured'
_exptl_crystal_description block
_exptl_crystal_F_000 1696
_exptl_crystal_size_max 0.35
_exptl_crystal_size_mid 0.30
_exptl_crystal_size_min 0.25
_refine_diff_density_max 0.630
_refine_diff_density_min -0.385
_refine_diff_density_rms 0.075
_refine_ls_extinction_method none
_refine_ls_goodness_of_fit_ref 1.055
_refine_ls_hydrogen_treatment constr
_refine_ls_matrix_type full
_refine_ls_number_parameters 275
_refine_ls_number_reflns 2708
_refine_ls_number_restraints 249
_refine_ls_restrained_S_all 1.108
_refine_ls_R_factor_all 0.0937
_refine_ls_R_factor_gt 0.0843
_refine_ls_shift/su_max 0.001
_refine_ls_shift/su_mean 0.000
_refine_ls_structure_factor_coef Fsqd
_refine_ls_weighting_details 'calc w=1/[\s^2^(Fo^2^)+(0.1539P)^2^+3.6535P] where P=(Fo^2^+2Fc^2^)/3'
_refine_ls_weighting_scheme calc
_refine_ls_wR_factor_gt 0.2421
_refine_ls_wR_factor_ref 0.2536
_reflns_number_gt 2285
_reflns_number_total 2708
_reflns_threshold_expression >2sigma(I)
_cod_data_source_file om501218a_si_002.cif
_cod_data_source_block ll36_[Na(THF)6][(FeL23)Na(L23Fe)]
_cod_depositor_comments 'Adding full bibliography for 4085764--4085769.cif.'
_cod_original_sg_symbol_H-M P-31c
_cod_database_code 4085766

loop_
_symmetry_equiv_pos_as_xyz
'x, y, z'
'-y, x-y, z'
'-x+y, -x, z'
'-y, -x, -z+1/2'
'-x+y, y, -z+1/2'
'x, x-y, -z+1/2'
'-x, -y, -z'
'y, -x+y, -z'
'x-y, x, -z'
'y, x, z-1/2'
'x-y, -y, z-1/2'
'-x, -x+y, z-1/2'

loop_
_atom_site_label
_atom_site_type_symbol
_atom_site_fract_x
_atom_site_fract_y
_atom_site_fract_z
_atom_site_U_iso_or_equiv
_atom_site_adp_type
_atom_site_occupancy
_atom_site_symmetry_multiplicity
_atom_site_calc_flag
_atom_site_refinement_flags
_atom_site_disorder_assembly
_atom_site_disorder_group
Fe1 Fe 0.0000 0.0000 0.61045(3) 0.0528(4) Uani 1 3 d S . .
Na1 Na 0.0000 0.0000 0.5000 0.0411(7) Uani 1 6 d S . .
N1 N 0.1186(3) -0.0396(3) 0.64365(13) 0.0660(9) Uani 0.587(4) 1 d PDU A 1
C2 C 0.1756(8) -0.0145(8) 0.6849(3) 0.081(2) Uani 0.587(4) 1 d PDU A 1
H2A H 0.1651 0.0269 0.7102 0.097 Uiso 0.587(4) 1 calc PR A 1
C3 C 0.2540(8) -0.0590(9) 0.6851(4) 0.087(2) Uani 0.587(4) 1 d PDU A 1
H3A H 0.3048 -0.0526 0.7103 0.105 Uiso 0.587(4) 1 calc PR A 1
C4 C 0.2437(7) -0.1130(9) 0.6426(3) 0.076(2) Uani 0.587(4) 1 d PDU A 1
H4A H 0.2855 -0.1510 0.6326 0.091 Uiso 0.587(4) 1 calc PR A 1
C5 C 0.1591(6) -0.1010(6) 0.6166(2) 0.0606(14) Uani 0.587(4) 1 d PDU A 1
C6 C 0.1065(5) -0.1390(5) 0.5714(2) 0.0539(14) Uani 0.587(4) 1 d PU A 1
O6 O 0.0390(4) -0.1045(4) 0.55640(15) 0.0503(11) Uani 0.587(4) 1 d P A 1
C7 C 0.1254(4) -0.2208(4) 0.54123(17) 0.0601(14) Uani 0.587(4) 1 d PGU A 1
C8 C 0.1164(4) -0.2159(4) 0.49247(17) 0.0624(16) Uani 0.587(4) 1 d PGU A 1
H8A H 0.1035 -0.1573 0.4787 0.075 Uiso 0.587(4) 1 calc PR A 1
C9 C 0.1263(5) -0.2966(5) 0.46390(16) 0.0724(18) Uani 0.587(4) 1 d PGU A 1
H9A H 0.1202 -0.2932 0.4306 0.087 Uiso 0.587(4) 1 calc PR A 1
C10 C 0.1453(6) -0.3824(4) 0.4841(2) 0.071(2) Uani 0.587(4) 1 d PGU A 1
H10A H 0.1520 -0.4376 0.4645 0.085 Uiso 0.587(4) 1 calc PR A 1
C11 C 0.1542(6) -0.3873(5) 0.5328(2) 0.073(2) Uani 0.587(4) 1 d PGU A 1
H11A H 0.1672 -0.4459 0.5466 0.088 Uiso 0.587(4) 1 calc PR A 1
C12 C 0.1443(4) -0.3066(5) 0.56141(16) 0.0697(17) Uani 0.587(4) 1 d PGU A 1
H12A H 0.1505 -0.3100 0.5947 0.084 Uiso 0.587(4) 1 calc PR A 1
N1A N 0.1186(3) -0.0396(3) 0.64365(13) 0.0660(9) Uani 0.413(4) 1 d PDU A 2
C2A C 0.1228(10) -0.0875(11) 0.6848(4) 0.080(3) Uani 0.413(4) 1 d PDU A 2
H2AA H 0.0684 -0.1060 0.7100 0.096 Uiso 0.413(4) 1 calc PR A 2
C3A C 0.2199(10) -0.1069(11) 0.6855(4) 0.083(3) Uani 0.413(4) 1 d PDU A 2
H3AA H 0.2406 -0.1421 0.7102 0.099 Uiso 0.413(4) 1 calc PR A 2
C4A C 0.2781(10) -0.0646(11) 0.6433(4) 0.073(3) Uani 0.413(4) 1 d PDU A 2
H4AA H 0.3485 -0.0627 0.6337 0.088 Uiso 0.413(4) 1 calc PR A 2
C5A C 0.2143(8) -0.0253(9) 0.6173(4) 0.0602(19) Uani 0.413(4) 1 d PDU A 2
C6A C 0.2263(7) 0.0276(7) 0.5716(4) 0.0522(18) Uani 0.413(4) 1 d PU A 2
O6A O 0.1437(5) 0.0430(5) 0.55734(19) 0.0440(14) Uani 0.413(4) 1 d P A 2
C7A C 0.3299(4) 0.0646(5) 0.5412(2) 0.0520(17) Uani 0.413(4) 1 d PGU A 2
C8A C 0.4404(5) 0.1028(6) 0.5606(2) 0.064(2) Uani 0.413(4) 1 d PGU A 2
H8AA H 0.4488 0.0994 0.5938 0.077 Uiso 0.413(4) 1 calc PR A 2
C9A C 0.5387(4) 0.1458(8) 0.5316(3) 0.068(2) Uani 0.413(4) 1 d PGU A 2
H9AA H 0.6143 0.1719 0.5449 0.082 Uiso 0.413(4) 1 calc PR A 2
C10A C 0.5265(5) 0.1508(7) 0.4830(3) 0.061(2) Uani 0.413(4) 1 d PGU A 2
H10B H 0.5937 0.1802 0.4631 0.073 Uiso 0.413(4) 1 calc PR A 2
C11A C 0.4160(6) 0.1127(6) 0.4635(2) 0.061(2) Uani 0.413(4) 1 d PGU A 2
H11B H 0.4076 0.1160 0.4303 0.073 Uiso 0.413(4) 1 calc PR A 2
C12A C 0.3177(4) 0.0696(5) 0.4926(2) 0.0536(19) Uani 0.413(4) 1 d PGU A 2
H12B H 0.2421 0.0435 0.4793 0.064 Uiso 0.413(4) 1 calc PR A 2
Na2 Na 0.6667 0.3333 0.7500 0.0812(12) Uani 1 6 d S . .
O01A O 0.5347(9) 0.3406(10) 0.6935(4) 0.079(3) Uiso 0.40 1 d PDU B 1
C02A C 0.4847(10) 0.2653(10) 0.6526(4) 0.069(2) Uiso 0.40 1 d PDU B 1
H02A H 0.4569 0.1823 0.6613 0.082 Uiso 0.40 1 calc PR B 1
H02B H 0.5448 0.2886 0.6275 0.082 Uiso 0.40 1 calc PR B 1
C03A C 0.3864(12) 0.2782(12) 0.6360(5) 0.069(3) Uiso 0.40 1 d PDU B 1
H03A H 0.3102 0.2113 0.6465 0.083 Uiso 0.40 1 calc PR B 1
H03B H 0.3865 0.2835 0.6011 0.083 Uiso 0.40 1 calc PR B 1
C04A C 0.410(2) 0.3952(18) 0.6593(7) 0.117(5) Uiso 0.40 1 d PDU B 1
H04A H 0.4665 0.4648 0.6409 0.140 Uiso 0.40 1 calc PR B 1
H04B H 0.3359 0.3976 0.6637 0.140 Uiso 0.40 1 calc PR B 1
C05A C 0.4579(17) 0.3857(19) 0.7034(6) 0.113(5) Uiso 0.40 1 d PDU B 1
H05A H 0.3941 0.3320 0.7249 0.136 Uiso 0.40 1 calc PR B 1
H05B H 0.5020 0.4639 0.7186 0.136 Uiso 0.40 1 calc PR B 1
O01B O 0.5201(13) 0.3161(16) 0.7058(6) 0.109(5) Uiso 0.35 1 d PDU B 2
C02B C 0.4017(14) 0.2800(17) 0.7175(5) 0.099(4) Uiso 0.35 1 d PDU B 2
H02C H 0.3574 0.1940 0.7231 0.119 Uiso 0.35 1 calc PR B 2
H02D H 0.3992 0.3198 0.7468 0.119 Uiso 0.35 1 calc PR B 2
C03B C 0.3494(13) 0.3088(16) 0.6801(5) 0.091(4) Uiso 0.35 1 d PDU B 2
H03C H 0.3421 0.3783 0.6883 0.109 Uiso 0.35 1 calc PR B 2
H03D H 0.2702 0.2419 0.6727 0.109 Uiso 0.35 1 calc PR B 2
C04B C 0.4352(19) 0.336(3) 0.6375(6) 0.138(6) Uiso 0.35 1 d PDU B 2
H04C H 0.4233 0.2643 0.6214 0.166 Uiso 0.35 1 calc PR B 2
H04D H 0.4306 0.3905 0.6143 0.166 Uiso 0.35 1 calc PR B 2
C05B C 0.5453(16) 0.3941(19) 0.6658(7) 0.126(5) Uiso 0.35 1 d PDU B 2
H05C H 0.6126 0.4014 0.6473 0.151 Uiso 0.35 1 calc PR B 2
H05D H 0.5633 0.4734 0.6762 0.151 Uiso 0.35 1 calc PR B 2
O01C O 0.5033(12) 0.3401(11) 0.7112(5) 0.064(3) Uiso 0.25 1 d PDU C 3
C02C C 0.4034(17) 0.2502(14) 0.6851(7) 0.083(4) Uiso 0.25 1 d PDU C 3
H02E H 0.4220 0.1895 0.6744 0.100 Uiso 0.25 1 calc PR C 3
H02F H 0.3347 0.2118 0.7065 0.100 Uiso 0.25 1 calc PR C 3
C03C C 0.373(2) 0.2938(16) 0.6458(7) 0.075(5) Uiso 0.25 1 d PDU C 3
H03E H 0.2884 0.2698 0.6468 0.091 Uiso 0.25 1 calc PR C 3
H03F H 0.3885 0.2635 0.6162 0.091 Uiso 0.25 1 calc PR C 3
C04C C 0.4504(18) 0.4296(15) 0.6482(6) 0.067(4) Uiso 0.25 1 d PDU C 3
H04E H 0.5182 0.4604 0.6263 0.081 Uiso 0.25 1 calc PR C 3
H04F H 0.4046 0.4696 0.6424 0.081 Uiso 0.25 1 calc PR C 3
C05C C 0.4854(19) 0.4376(16) 0.6966(6) 0.074(4) Uiso 0.25 1 d PDU C 3
H05E H 0.4244 0.4383 0.7169 0.089 Uiso 0.25 1 calc PR C 3
H05F H 0.5595 0.5129 0.7014 0.089 Uiso 0.25 1 calc PR C 3
C100 C 0.361(3) 0.599(3) 0.7284(11) 0.106(9) Uiso 0.20 1 d P . .
C101 C 0.3333 0.6667 0.7500 0.10(4) Uiso 0.10 6 d SP . .

loop_
_atom_site_aniso_label
_atom_site_aniso_U_11
_atom_site_aniso_U_22
_atom_site_aniso_U_33
_atom_site_aniso_U_23
_atom_site_aniso_U_13
_atom_site_aniso_U_12
Fe1 0.0538(5) 0.0538(5) 0.0508(6) 0.000 0.000 0.0269(2)
Na1 0.0357(10) 0.0357(10) 0.0518(17) 0.000 0.000 0.0179(5)
N1 0.0573(17) 0.0630(18) 0.0671(18) 0.0103(15) -0.0097(14) 0.0221(15)
C2 0.062(3) 0.080(4) 0.080(4) 0.011(3) -0.012(3) 0.020(3)
C3 0.057(4) 0.084(4) 0.099(4) 0.017(4) -0.020(3) 0.019(3)
C4 0.045(3) 0.072(4) 0.099(4) 0.019(4) -0.015(3) 0.020(3)
C5 0.041(2) 0.055(3) 0.077(3) 0.016(2) -0.004(2) 0.017(2)
C6 0.032(2) 0.043(3) 0.082(3) 0.015(2) 0.006(2) 0.016(2)
O6 0.048(2) 0.047(2) 0.063(3) 0.0044(18) 0.0008(18) 0.0284(19)
C7 0.027(2) 0.047(3) 0.103(4) 0.011(3) 0.005(2) 0.016(2)
C8 0.038(3) 0.046(3) 0.106(4) -0.001(3) 0.006(3) 0.024(2)
C9 0.042(3) 0.058(3) 0.115(5) -0.007(3) 0.010(3) 0.024(3)
C10 0.039(3) 0.049(3) 0.128(5) -0.007(4) 0.015(3) 0.025(3)
C11 0.037(3) 0.049(3) 0.137(5) 0.014(4) 0.011(3) 0.023(3)
C12 0.033(3) 0.049(3) 0.126(5) 0.016(3) 0.005(3) 0.019(2)
N1A 0.0573(17) 0.0630(18) 0.0671(18) 0.0103(15) -0.0097(14) 0.0221(15)
C2A 0.070(4) 0.067(4) 0.074(4) 0.021(4) -0.021(4) 0.013(4)
C3A 0.066(5) 0.062(5) 0.085(5) 0.027(4) -0.029(4) 0.005(4)
C4A 0.057(4) 0.053(4) 0.089(5) 0.017(4) -0.024(4) 0.012(4)
C5A 0.051(3) 0.045(3) 0.076(4) 0.008(3) -0.016(3) 0.017(3)
C6A 0.040(3) 0.033(3) 0.079(4) -0.001(3) -0.016(3) 0.015(3)
O6A 0.037(3) 0.048(3) 0.050(3) 0.000(2) -0.005(2) 0.023(2)
C7A 0.034(3) 0.028(3) 0.092(4) -0.002(3) -0.013(3) 0.015(2)
C8A 0.037(3) 0.038(3) 0.108(5) 0.009(4) -0.015(4) 0.011(3)
C9A 0.040(4) 0.037(4) 0.115(5) 0.006(4) -0.004(4) 0.010(3)
C10A 0.038(4) 0.033(4) 0.107(6) -0.003(4) 0.018(4) 0.014(3)
C11A 0.046(4) 0.032(3) 0.100(5) -0.007(3) 0.010(4) 0.016(3)
C12A 0.035(3) 0.031(3) 0.093(5) -0.007(3) -0.001(3) 0.016(3)
Na2 0.0769(17) 0.0769(17) 0.090(3) 0.000 0.000 0.0384(9)

loop_
_atom_type_symbol
_atom_type_description
_atom_type_scat_dispersion_real
_atom_type_scat_dispersion_imag
_atom_type_scat_source
C C 0.0181 0.0091 'International Tables Vol C Tables 4.2.6.8 and 6.1.1.4'
H H 0.0000 0.0000 'International Tables Vol C Tables 4.2.6.8 and 6.1.1.4'
N N 0.0311 0.0180 'International Tables Vol C Tables 4.2.6.8 and 6.1.1.4'
O O 0.0492 0.0322 'International Tables Vol C Tables 4.2.6.8 and 6.1.1.4'
Na Na 0.1353 0.1239 'International Tables Vol C Tables 4.2.6.8 and 6.1.1.4'
Fe Fe -1.1336 3.1974 'International Tables Vol C Tables 4.2.6.8 and 6.1.1.4'

loop_
_geom_angle_atom_site_label_1
_geom_angle_atom_site_label_2
_geom_angle_atom_site_label_3
_geom_angle
_geom_angle_site_symmetry_1
_geom_angle_site_symmetry_3
N1A Fe1 N1 0.0(3) 2 2
N1A Fe1 N1A 101.39(14) 2 3
N1 Fe1 N1A 101.39(14) 2 3
N1A Fe1 N1 101.39(14) 2 3
N1 Fe1 N1 101.39(14) 2 3
N1A Fe1 N1 0.0(4) 3 3
N1A Fe1 N1 101.39(14) 2 .
N1 Fe1 N1 101.39(14) 2 .
N1A Fe1 N1 101.39(14) 3 .
N1 Fe1 N1 101.39(14) 3 .
N1A Fe1 O6A 151.72(18) 2 3
N1 Fe1 O6A 151.72(18) 2 3
N1A Fe1 O6A 74.27(17) 3 3
N1 Fe1 O6A 74.27(17) 3 3
N1 Fe1 O6A 106.86(18) . 3
N1A Fe1 O6A 106.86(18) 2 .
N1 Fe1 O6A 106.86(18) 2 .
N1A Fe1 O6A 151.72(18) 3 .
N1 Fe1 O6A 151.72(18) 3 .
N1 Fe1 O6A 74.27(17) . .
O6A Fe1 O6A 80.3(2) 3 .
N1A Fe1 O6A 74.27(17) 2 2
N1 Fe1 O6A 74.27(17) 2 2
N1A Fe1 O6A 106.86(18) 3 2
N1 Fe1 O6A 106.86(18) 3 2
N1 Fe1 O6A 151.72(18) . 2
O6A Fe1 O6A 80.3(2) 3 2
O6A Fe1 O6A 80.3(2) . 2
N1A Fe1 O6 151.60(16) 2 .
N1 Fe1 O6 151.60(16) 2 .
N1A Fe1 O6 106.98(15) 3 .
N1 Fe1 O6 106.98(15) 3 .
N1 Fe1 O6 74.56(16) . .
O6A Fe1 O6 42.40(16) 3 .
O6A Fe1 O6 44.75(16) . .
O6A Fe1 O6 95.85(17) 2 .
N1A Fe1 O6 106.98(15) 2 3
N1 Fe1 O6 106.98(15) 2 3
N1A Fe1 O6 74.56(16) 3 3
N1 Fe1 O6 74.56(16) 3 3
N1 Fe1 O6 151.60(16) . 3
O6A Fe1 O6 44.75(16) 3 3
O6A Fe1 O6 95.85(17) . 3
O6A Fe1 O6 42.40(16) 2 3
O6 Fe1 O6 79.77(16) . 3
N1A Fe1 O6 74.56(16) 2 2
N1 Fe1 O6 74.56(16) 2 2
N1A Fe1 O6 151.60(16) 3 2
N1 Fe1 O6 151.60(16) 3 2
N1 Fe1 O6 106.98(15) . 2
O6A Fe1 O6 95.85(17) 3 2
O6A Fe1 O6 42.40(16) . 2
O6A Fe1 O6 44.75(17) 2 2
O6 Fe1 O6 79.77(16) . 2
O6 Fe1 O6 79.77(16) 3 2
O6 Na1 O6 77.91(16) 2 3
O6 Na1 O6 180.000(1) 2 8_556
O6 Na1 O6 102.09(16) 3 8_556
O6 Na1 O6 77.91(16) 2 .
O6 Na1 O6 77.91(16) 3 .
O6 Na1 O6 102.09(16) 8_556 .
O6 Na1 O6 102.09(16) 2 7_556
O6 Na1 O6 102.09(16) 3 7_556
O6 Na1 O6 77.91(16) 8_556 7_556
O6 Na1 O6 180.00(15) . 7_556
O6 Na1 O6 102.09(16) 2 9_556
O6 Na1 O6 180.00(15) 3 9_556
O6 Na1 O6 77.91(16) 8_556 9_556
O6 Na1 O6 102.09(16) . 9_556
O6 Na1 O6 77.91(16) 7_556 9_556
O6 Na1 O6A 43.47(16) 2 2
O6 Na1 O6A 41.19(16) 3 2
O6 Na1 O6A 136.53(16) 8_556 2
O6 Na1 O6A 92.44(17) . 2
O6 Na1 O6A 87.56(17) 7_556 2
O6 Na1 O6A 138.81(16) 9_556 2
O6 Na1 O6A 92.44(17) 2 3
O6 Na1 O6A 43.47(16) 3 3
O6 Na1 O6A 87.56(17) 8_556 3
O6 Na1 O6A 41.19(16) . 3
O6 Na1 O6A 138.81(16) 7_556 3
O6 Na1 O6A 136.53(16) 9_556 3
O6A Na1 O6A 76.9(2) 2 3
O6 Na1 O6A 41.19(16) 2 .
O6 Na1 O6A 92.44(17) 3 .
O6 Na1 O6A 138.81(16) 8_556 .
O6 Na1 O6A 43.47(16) . .
O6 Na1 O6A 136.53(16) 7_556 .
O6 Na1 O6A 87.56(17) 9_556 .
O6A Na1 O6A 76.9(2) 2 .
O6A Na1 O6A 76.9(2) 3 .
O6 Na1 O6A 138.81(16) 2 7_556
O6 Na1 O6A 87.56(17) 3 7_556
O6 Na1 O6A 41.19(16) 8_556 7_556
O6 Na1 O6A 136.53(16) . 7_556
O6 Na1 O6A 43.47(16) 7_556 7_556
O6 Na1 O6A 92.44(17) 9_556 7_556
O6A Na1 O6A 103.1(2) 2 7_556
O6A Na1 O6A 103.1(2) 3 7_556
O6A Na1 O6A 180.000(1) . 7_556
O6 Na1 O6A 136.53(16) 2 8_556
O6 Na1 O6A 138.81(16) 3 8_556
O6 Na1 O6A 43.47(16) 8_556 8_556
O6 Na1 O6A 87.56(17) . 8_556
O6 Na1 O6A 92.44(17) 7_556 8_556
O6 Na1 O6A 41.19(16) 9_556 8_556
O6A Na1 O6A 180.000(1) 2 8_556
O6A Na1 O6A 103.1(2) 3 8_556
O6A Na1 O6A 103.1(2) . 8_556
O6A Na1 O6A 76.9(2) 7_556 8_556
O6 Na1 O6A 87.56(17) 2 9_556
O6 Na1 O6A 136.53(16) 3 9_556
O6 Na1 O6A 92.44(17) 8_556 9_556
O6 Na1 O6A 138.81(16) . 9_556
O6 Na1 O6A 41.19(16) 7_556 9_556
O6 Na1 O6A 43.47(16) 9_556 9_556
O6A Na1 O6A 103.1(2) 2 9_556
O6A Na1 O6A 180.000(1) 3 9_556
O6A Na1 O6A 103.1(2) . 9_556
O6A Na1 O6A 76.9(2) 7_556 9_556
O6A Na1 O6A 76.9(2) 8_556 9_556
C2 N1 C5 107.1(6) . .
C2 N1 Fe1 136.5(5) . .
C5 N1 Fe1 116.2(3) . .
N1 C2 C3 109.6(8) . .
N1 C2 H2A 125.2 . .
C3 C2 H2A 125.2 . .
C4 C3 C2 107.7(8) . .
C4 C3 H3A 126.1 . .
C2 C3 H3A 126.1 . .
C3 C4 C5 106.4(8) . .
C3 C4 H4A 126.8 . .
C5 C4 H4A 126.8 . .
N1 C5 C4 109.2(6) . .
N1 C5 C6 116.0(5) . .
C4 C5 C6 134.8(7) . .
O6 C6 C5 119.0(6) . .
O6 C6 C7 118.0(6) . .
C5 C6 C7 122.9(5) . .
C6 O6 Fe1 113.7(4) . .
C6 O6 Na1 148.2(4) . .
Fe1 O6 Na1 85.68(14) . .
C8 C7 C12 120.0 . .
C8 C7 C6 119.2(4) . .
C12 C7 C6 120.7(4) . .
C9 C8 C7 120.0 . .
C9 C8 H8A 120.0 . .
C7 C8 H8A 120.0 . .
C8 C9 C10 120.0 . .
C8 C9 H9A 120.0 . .
C10 C9 H9A 120.0 . .
C11 C10 C9 120.0 . .
C11 C10 H10A 120.0 . .
C9 C10 H10A 120.0 . .
C10 C11 C12 120.0 . .
C10 C11 H11A 120.0 . .
C12 C11 H11A 120.0 . .
C11 C12 C7 120.0 . .
C11 C12 H12A 120.0 . .
C7 C12 H12A 120.0 . .
C3A C2A H2AA 124.8 . .
C4A C3A C2A 106.5(10) . .
C4A C3A H3AA 126.8 . .
C2A C3A H3AA 126.8 . .
C3A C4A C5A 107.0(11) . .
C3A C4A H4AA 126.5 . .
C5A C4A H4AA 126.5 . .
C4A C5A C6A 135.4(10) . .
O6A C6A C5A 117.9(9) . .
O6A C6A C7A 118.9(8) . .
C5A C6A C7A 123.2(7) . .
C6A O6A Fe1 115.1(6) . .
C6A O6A Na1 146.9(6) . .
Fe1 O6A Na1 86.00(18) . .
C8A C7A C12A 120.0 . .
C8A C7A C6A 120.7(5) . .
C12A C7A C6A 119.1(5) . .
C9A C8A C7A 120.0 . .
C9A C8A H8AA 120.0 . .
C7A C8A H8AA 120.0 . .
C10A C9A C8A 120.0 . .
C10A C9A H9AA 120.0 . .
C8A C9A H9AA 120.0 . .
C9A C10A C11A 120.0 . .
C9A C10A H10B 120.0 . .
C11A C10A H10B 120.0 . .
C12A C11A C10A 120.0 . .
C12A C11A H11B 120.0 . .
C10A C11A H11B 120.0 . .
C11A C12A C7A 120.0 . .
C11A C12A H12B 120.0 . .
C7A C12A H12B 120.0 . .
O01B Na2 O01B 82.1(9) 5_656 2_655
O01B Na2 O01B 91.1(7) 5_656 6_556
O01B Na2 O01B 96.6(10) 2_655 6_556
O01B Na2 O01B 91.1(7) 5_656 4_666
O01B Na2 O01B 169.8(10) 2_655 4_666
O01B Na2 O01B 91.1(6) 6_556 4_666
O01B Na2 O01B 96.6(10) 5_656 3_665
O01B Na2 O01B 91.1(7) 2_655 3_665
O01B Na2 O01B 169.8(9) 6_556 3_665
O01B Na2 O01B 82.1(9) 4_666 3_665
O01B Na2 O01B 169.8(10) 5_656 .
O01B Na2 O01B 91.1(7) 2_655 .
O01B Na2 O01B 82.1(9) 6_556 .
O01B Na2 O01B 96.6(10) 4_666 .
O01B Na2 O01B 91.1(6) 3_665 .
O01B Na2 O01A 10.2(5) 5_656 5_656
O01B Na2 O01A 92.3(5) 2_655 5_656
O01B Na2 O01A 90.4(5) 6_556 5_656
O01B Na2 O01A 81.0(6) 4_666 5_656
O01B Na2 O01A 96.0(4) 3_665 5_656
O01B Na2 O01A 172.1(6) . 5_656
O01B Na2 O01A 92.3(5) 5_656 2_655
O01B Na2 O01A 10.2(5) 2_655 2_655
O01B Na2 O01A 96.0(4) 6_556 2_655
O01B Na2 O01A 172.1(6) 4_666 2_655
O01B Na2 O01A 90.4(5) 3_665 2_655
O01B Na2 O01A 81.0(6) . 2_655
O01A Na2 O01A 102.4(6) 5_656 2_655
O01B Na2 O01A 81.0(6) 5_656 6_556
O01B Na2 O01A 96.0(4) 2_655 6_556
O01B Na2 O01A 10.2(5) 6_556 6_556
O01B Na2 O01A 90.4(5) 4_666 6_556
O01B Na2 O01A 172.1(6) 3_665 6_556
O01B Na2 O01A 92.3(5) . 6_556
O01A Na2 O01A 80.2(4) 5_656 6_556
O01A Na2 O01A 97.2(5) 2_655 6_556
O01B Na2 O01A 90.4(5) 5_656 4_666
O01B Na2 O01A 172.1(6) 2_655 4_666
O01B Na2 O01A 81.0(6) 6_556 4_666
O01B Na2 O01A 10.2(5) 4_666 4_666
O01B Na2 O01A 92.3(5) 3_665 4_666
O01B Na2 O01A 96.0(4) . 4_666
O01A Na2 O01A 80.2(4) 5_656 4_666
O01A Na2 O01A 176.0(6) 2_655 4_666
O01A Na2 O01A 80.2(4) 6_556 4_666
O01B Na2 O01A 96.0(4) 5_656 3_665
O01B Na2 O01A 81.0(6) 2_655 3_665
O01B Na2 O01A 172.1(6) 6_556 3_665
O01B Na2 O01A 92.3(5) 4_666 3_665
O01B Na2 O01A 10.2(5) 3_665 3_665
O01B Na2 O01A 90.4(5) . 3_665
O01A Na2 O01A 97.2(5) 5_656 3_665
O01A Na2 O01A 80.2(4) 2_655 3_665
O01A Na2 O01A 176.0(5) 6_556 3_665
O01A Na2 O01A 102.4(6) 4_666 3_665
O01B Na2 O01A 172.1(6) 5_656 .
O01B Na2 O01A 90.4(5) 2_655 .
O01B Na2 O01A 92.3(5) 6_556 .
O01B Na2 O01A 96.0(4) 4_666 .
O01B Na2 O01A 81.0(6) 3_665 .
O01B Na2 O01A 10.2(5) . .
O01A Na2 O01A 176.0(6) 5_656 .
O01A Na2 O01A 80.2(4) 2_655 .
O01A Na2 O01A 102.4(6) 6_556 .
O01A Na2 O01A 97.2(5) 4_666 .
O01A Na2 O01A 80.2(4) 3_665 .
C05A O01A C02A 105.4(10) . .
C05A O01A Na2 124.1(9) . .
C02A O01A Na2 126.6(7) . .
O01A C02A C03A 107.6(9) . .
O01A C02A H02A 110.2 . .
C03A C02A H02A 110.2 . .
O01A C02A H02B 110.2 . .
C03A C02A H02B 110.2 . .
H02A C02A H02B 108.5 . .
C02A C03A C04A 103.3(9) . .
C02A C03A H03A 111.1 . .
C04A C03A H03A 111.1 . .
C02A C03A H03B 111.1 . .
C04A C03A H03B 111.1 . .
H03A C03A H03B 109.1 . .
C05A C04A C03A 99.2(12) . .
C05A C04A H04A 111.9 . .
C03A C04A H04A 111.9 . .
C05A C04A H04B 111.9 . .
C03A C04A H04B 111.9 . .
H04A C04A H04B 109.6 . .
C04A C05A O01A 107.5(12) . .
C04A C05A H05A 110.2 . .
O01A C05A H05A 110.2 . .
C04A C05A H05B 110.2 . .
O01A C05A H05B 110.2 . .
H05A C05A H05B 108.5 . .
C02B O01B C05B 104.0(12) . .
C02B O01B Na2 130.9(11) . .
C05B O01B Na2 119.4(11) . .
C03B C02B O01B 109.5(12) . .
C03B C02B H02C 109.8 . .
O01B C02B H02C 109.8 . .
C03B C02B H02D 109.8 . .
O01B C02B H02D 109.8 . .
H02C C02B H02D 108.2 . .
C02B C03B C04B 104.5(12) . .
C02B C03B H03C 110.8 . .
C04B C03B H03C 110.8 . .
C02B C03B H03D 110.8 . .
C04B C03B H03D 110.8 . .
H03C C03B H03D 108.9 . .
C05B C04B C03B 96.0(12) . .
C05B C04B H04C 112.5 . .
C03B C04B H04C 112.5 . .
C05B C04B H04D 112.5 . .
C03B C04B H04D 112.5 . .
H04C C04B H04D 110.1 . .
O01B C05B C04B 104.0(14) . .
O01B C05B H05C 111.0 . .
C04B C05B H05C 111.0 . .
O01B C05B H05D 111.0 . .
C04B C05B H05D 111.0 . .
H05C C05B H05D 109.0 . .
C02C O01C C05C 95.2(11) . .
C02C O01C Na2 130.6(10) . .
C05C O01C Na2 132.9(10) . .
C03C C02C O01C 113.6(13) . .
C03C C02C H02E 108.8 . .
O01C C02C H02E 108.8 . .
C03C C02C H02F 108.8 . .
O01C C02C H02F 108.8 . .
H02E C02C H02F 107.7 . .
C02C C03C C04C 106.1(12) . .
C02C C03C H03E 110.5 . .
C04C C03C H03E 110.5 . .
C02C C03C H03F 110.5 . .
C04C C03C H03F 110.5 . .
H03E C03C H03F 108.7 . .
C05C C04C C03C 97.4(12) . .
C05C C04C H04E 112.3 . .
C03C C04C H04E 112.3 . .
C05C C04C H04F 112.3 . .
C03C C04C H04F 112.3 . .
H04E C04C H04F 109.9 . .
C04C C05C O01C 113.0(12) . .
C04C C05C H05E 109.0 . .
O01C C05C H05E 109.0 . .
C04C C05C H05F 109.0 . .
O01C C05C H05F 109.0 . .
H05E C05C H05F 107.8 . .
C100 C100 C101 58.5(14) 4_666 .
C100 C100 C100 74(3) 4_666 2_665
C101 C100 C100 40.5(9) . 2_665
C100 C100 C100 96.4(3) 4_666 3_565
C101 C100 C100 40.5(9) . 3_565
C100 C100 C100 60.000(10) 2_665 3_565
C100 C100 C100 67(3) 4_666 5_556
C101 C100 C100 37.3(16) . 5_556
C100 C100 C100 77.1(16) 2_665 5_556
C100 C100 C100 39(2) 3_565 5_556
C100 C101 C100 63(3) . 4_666
C100 C101 C100 98.9(18) . 2_665
C100 C101 C100 105(3) 4_666 2_665
C100 C101 C100 151(3) . 6_566
C100 C101 C100 98.9(18) 4_666 6_566
C100 C101 C100 63(3) 2_665 6_566
C100 C101 C100 98.9(18) . 3_565
C100 C101 C100 151(3) 4_666 3_565
C100 C101 C100 98.9(18) 2_665 3_565
C100 C101 C100 105(3) 6_566 3_565
C100 C101 C100 105(3) . 5_556
C100 C101 C100 98.9(18) 4_666 5_556
C100 C101 C100 151(3) 2_665 5_556
C100 C101 C100 98.9(18) 6_566 5_556
C100 C101 C100 63(3) 3_565 5_556

loop_
_geom_bond_atom_site_label_1
_geom_bond_atom_site_label_2
_geom_bond_distance
_geom_bond_site_symmetry_2
Fe1 N1A 2.094(4) 2
Fe1 N1 2.094(4) 2
Fe1 N1A 2.094(4) 3
Fe1 N1 2.094(4) 3
Fe1 N1 2.094(4) .
Fe1 O6A 2.252(5) 3
Fe1 O6A 2.252(5) .
Fe1 O6A 2.252(5) 2
Fe1 O6 2.277(4) .
Fe1 O6 2.277(4) 3
Fe1 O6 2.277(4) 2
Na1 O6 2.323(4) 2
Na1 O6 2.322(4) 3
Na1 O6 2.323(4) 8_556
Na1 O6 2.323(4) .
Na1 O6 2.323(4) 7_556
Na1 O6 2.323(4) 9_556
Na1 O6A 2.333(5) 2
Na1 O6A 2.333(5) 3
Na1 O6A 2.333(5) .
Na1 O6A 2.333(5) 7_556
Na1 O6A 2.333(5) 8_556
Na1 O6A 2.333(5) 9_556
N1 C2 1.336(9) .
N1 C5 1.395(8) .
C2 C3 1.413(12) .
C2 H2A 0.9500 .
C3 C4 1.370(12) .
C3 H3A 0.9500 .
C4 C5 1.404(9) .
C4 H4A 0.9500 .
C5 C6 1.422(10) .
C6 O6 1.253(7) .
C6 C7 1.487(8) .
C7 C8 1.3900 .
C7 C12 1.3900 .
C8 C9 1.3900 .
C8 H8A 0.9500 .
C9 C10 1.3900 .
C9 H9A 0.9500 .
C10 C11 1.3900 .
C10 H10A 0.9500 .
C11 C12 1.3900 .
C11 H11A 0.9500 .
C12 H12A 0.9500 .
C2A C3A 1.418(15) .
C2A H2AA 0.9500 .
C3A C4A 1.377(14) .
C3A H3AA 0.9500 .
C4A C5A 1.394(12) .
C4A H4AA 0.9500 .
C5A C6A 1.438(14) .
C6A O6A 1.264(10) .
C6A C7A 1.471(11) .
C7A C8A 1.3900 .
C7A C12A 1.3900 .
C8A C9A 1.3900 .
C8A H8AA 0.9500 .
C9A C10A 1.3900 .
C9A H9AA 0.9500 .
C10A C11A 1.3900 .
C10A H10B 0.9500 .
C11A C12A 1.3900 .
C11A H11B 0.9500 .
C12A H12B 0.9500 .
Na2 O01B 2.208(14) 5_656
Na2 O01B 2.208(14) 2_655
Na2 O01B 2.208(15) 6_556
Na2 O01B 2.208(14) 4_666
Na2 O01B 2.208(15) 3_665
Na2 O01B 2.208(14) .
Na2 O01A 2.393(10) 5_656
Na2 O01A 2.393(10) 2_655
Na2 O01A 2.393(10) 6_556
Na2 O01A 2.393(10) 4_666
Na2 O01A 2.393(10) 3_665
Na2 O01A 2.393(10) .
O01A C05A 1.429(14) .
O01A C02A 1.450(12) .
C02A C03A 1.460(13) .
C02A H02A 0.9900 .
C02A H02B 0.9900 .
C03A C04A 1.554(16) .
C03A H03A 0.9900 .
C03A H03B 0.9900 .
C04A C05A 1.435(16) .
C04A H04A 0.9900 .
C04A H04B 0.9900 .
C05A H05A 0.9900 .
C05A H05B 0.9900 .
O01B C02B 1.419(15) .
O01B C05B 1.452(15) .
C02B C03B 1.412(15) .
C02B H02C 0.9900 .
C02B H02D 0.9900 .
C03B C04B 1.565(17) .
C03B H03C 0.9900 .
C03B H03D 0.9900 .
C04B C05B 1.486(17) .
C04B H04C 0.9900 .
C04B H04D 0.9900 .
C05B H05C 0.9900 .
C05B H05D 0.9900 .
O01C C02C 1.453(15) .
O01C C05C 1.471(15) .
C02C C03C 1.397(16) .
C02C H02E 0.9900 .
C02C H02F 0.9900 .
C03C C04C 1.550(18) .
C03C H03E 0.9900 .
C03C H03F 0.9900 .
C04C C05C 1.431(16) .
C04C H04E 0.9900 .
C04C H04F 0.9900 .
C05C H05E 0.9900 .
C05C H05F 0.9900 .
C100 C100 1.33(6) 4_666
C100 C101 1.27(3) .
C100 C100 1.94(6) 2_665
C100 C100 1.94(6) 3_565
C100 C100 2.03(7) 5_556
C101 C100 1.27(3) 4_666
C101 C100 1.27(3) 2_665
C101 C100 1.27(3) 6_566
C101 C100 1.27(3) 3_565
C101 C100 1.27(3) 5_556
